data_4328446
loop_
_publ_author_name
'Jamie L. Manson'
'Toby J. Woods'
'Saul H. Lapidus'
'Peter W. Stephens'
'Heather I. Southerland'
'Vivien S. Zapf'
'John Singleton'
'Paul A. Goddard'
'Tom Lancaster'
'Andrew J. Steele'
'Stephen J. Blundell'

_publ_contact_author_address
; 
Department of Chemistry and Biochemistry, 
Eastern Washington University,
 Cheney, Washington 99004, United States'
;
_publ_contact_author_email jmanson@ewu.edu
_publ_contact_author_name 'Jamie Manson'
_publ_section_title
;
 Ag(nic)2 (nic = Nicotinate): A Spin-Canted Quasi-2D Antiferromagnet
 Composed of Square-Planar S=1/2 AgII Ions
;
_journal_name_full 'Inorganic Chemistry'
_journal_page_first 1989
_journal_page_last 1991
_journal_paper_doi 10.1021/ic202600n
_journal_volume 51
_journal_year 2012
_chemical_formula_moiety 'C12 H8 Ag N2 O4'
_chemical_formula_sum 'C12 H8 Ag N2 O4'
_chemical_formula_weight 352.07
_space_group_IT_number 14
_symmetry_cell_setting monoclinic
_symmetry_Int_Tables_number 14
_symmetry_space_group_name_Hall '-P 2yn'
_symmetry_space_group_name_H-M 'P 1 21/n 1'
_cell_angle_alpha 90
_cell_angle_beta 98.373(3)
_cell_angle_gamma 90
_cell_formula_units_Z 2
_cell_length_a 5.0157(1)
_cell_length_b 8.0371(2)
_cell_length_c 14.1498(4)
_cell_measurement_temperature 295
_cell_volume 564.32(2)
_computing_cell_refinement TOPAS-Academic
_computing_data_collection SPEC
_computing_data_reduction TOPAS-Academic
_computing_structure_refinement TOPAS-Academic
_computing_structure_solution TOPAS-Academic
_diffrn_ambient_temperature 295
_diffrn_detector 'NaI scintillation counter'
_diffrn_measurement_device_type 'Huber diffractometer'
_diffrn_radiation_monochromator 'Si(111) channel cut'
_diffrn_radiation_type synchrotron
_diffrn_radiation_wavelength 0.699301
_diffrn_source synchrotron
_exptl_absorpt_coefficient_mu 1.697
_exptl_crystal_density_diffrn 2.072
_pd_block_diffractogram_id TJW-01-09
_pd_char_colour red
_pd_instr_location
;
X16C, National Synchrotron Light Source, Brookhaven National Laboratory
;
_pd_meas_2theta_range_inc 0.005
_pd_meas_2theta_range_max 35.0
_pd_meas_2theta_range_min 5.0
_pd_meas_number_of_points 6001
_pd_meas_scan_method step
_pd_proc_2theta_range_inc 0.005
_pd_proc_2theta_range_max 35.0
_pd_proc_2theta_range_min 5.0
_pd_proc_ls_background_function
;
1 Pearson-Voight peaks and Chebyshev polynomial with 12 coefficients
;
_pd_proc_ls_pref_orient_corr
;
none
;
_pd_proc_ls_profile_function
;
Simple_Axial_model function with Rp=9999,Rs=330 in TOPAS-Academic
;
_pd_proc_ls_prof_R_factor 0.04615
_pd_proc_ls_prof_wR_expected 0.02838
_pd_proc_ls_prof_wR_factor 0.05568
_pd_proc_wavelength 0.699301
_pd_spec_mounting
;
capillary
;
_pd_spec_mount_mode transmission
_pd_spec_shape cylinder
_refine_ls_goodness_of_fit_all 1.962
_refine_ls_hydrogen_treatment constr
_refine_ls_number_parameters 47
_refine_ls_weighting_details 1/(sigma*sigma)
_refine_ls_weighting_scheme sigma
_cod_data_source_file ic202600n_si_002.cif
_cod_data_source_block TJW-01-09
_cod_original_cell_volume 564.33(2)
_cod_original_sg_symbol_H-M 'P 21/n'
_cod_database_code 4328446
_cod_database_fobs_code 4328446

loop_
_symmetry_equiv_pos_site_id
_symmetry_equiv_pos_as_xyz
1 x,y,z
2 1/2-x,1/2+y,1/2-z
3 -x,-y,-z
4 1/2+x,1/2-y,1/2+z

loop_
_atom_site_label
_atom_site_type_symbol
_atom_site_thermal_displace_type
_atom_site_fract_x
_atom_site_fract_y
_atom_site_fract_z
_atom_site_occupancy
_atom_site_U_iso_or_equiv
Ag1 Ag Uiso 0.50000 0.50000 0.50000 1.000 0.0199(3)
O1 O Uiso 0.6337(8) 0.4368(5) 0.3649(2) 1.000 0.0186
O2 O Uiso 0.3543(6) 0.2183(4) 0.3681(3) 1.000 0.0186
N1 N Uiso 0.3108(6) 0.1646(5) 0.0747(3) 1.000 0.0186
C1 C Uiso 0.4951(6) 0.2930(4) 0.2208(3) 1.000 0.0186(7)
C2 C Uiso 0.3107(7) 0.1879(5) 0.1706(3) 1.000 0.0186
C3 C Uiso 0.4949(9) 0.2463(7) 0.02899(17) 1.000 0.0186
C4 C Uiso 0.6793(6) 0.3514(5) 0.0793(3) 1.000 0.0186
C5 C Uiso 0.6792(5) 0.3747(4) 0.1753(3) 1.000 0.0186
C6 C Uiso 0.4950(10) 0.3190(7) 0.3278(5) 1.000 0.0186
H2 H Uiso 0.1898 0.1342 0.2006 1.000 0.0186
H3 H Uiso 0.4950 0.2310 -0.03401 1.000 0.0186
H4 H Uiso 0.8003 0.4050 0.0492 1.000 0.0186
H5 H Uiso 0.8001 0.4436 0.2083 1.000 0.0186

loop_
_geom_angle_atom_site_label_1
_geom_angle_atom_site_label_2
_geom_angle_atom_site_label_3
_geom_angle
_geom_angle_site_symmetry_1
_geom_angle_site_symmetry_3
_geom_angle_publ_flag
O1 Ag1 N1 90.33(14) . 2_555 yes
O1 Ag1 O1 180.00 . 3_666 yes
O1 Ag1 N1 89.67(14) . 4_555 yes
O1 Ag1 N1 89.67(14) 3_666 2_555 yes
N1 Ag1 N1 180.00 2_555 4_555 yes
O1 Ag1 N1 90.33(14) 3_666 4_555 yes
Ag1 O1 C6 108.9(4) . . yes
C2 N1 C3 120.0(3) . . yes
Ag1 N1 C2 117.2(3) 2_545 . yes
Ag1 N1 C3 122.8(3) 2_545 . yes
C2 C1 C5 120.2(4) . . no
C2 C1 C6 120.0(4) . . no
C5 C1 C6 119.9(4) . . no
N1 C2 C1 120.0(4) . . yes
N1 C3 C4 120.0(3) . . yes
C3 C4 C5 120.0(3) . . no
C1 C5 C4 119.9(3) . . no
O1 C6 O2 127.7(6) . . yes
O1 C6 C1 116.2(5) . . yes
O2 C6 C1 116.1(5) . . yes
N1 C2 H2 120.0 . . no
C1 C2 H2 120.1 . . no
N1 C3 H3 120.0 . . no
C4 C3 H3 120.0 . . no
C3 C4 H4 119.9 . . no
C5 C4 H4 120.1 . . no
C1 C5 H5 120.1 . . no
C4 C5 H5 120.0 . . no

loop_
_geom_bond_atom_site_label_1
_geom_bond_atom_site_label_2
_geom_bond_distance
_geom_bond_site_symmetry_2
_geom_bond_publ_flag
Ag1 O1 2.176(3) . yes
Ag1 N1 2.195(4) 2_555 yes
Ag1 O1 2.176(3) 3_666 yes
Ag1 N1 2.195(4) 4_555 yes
O1 C6 1.245(7) . yes
O2 C6 1.263(7) . yes
N1 C2 1.370(6) . yes
N1 C3 1.370(6) . yes
C1 C2 1.372(5) . no
C1 C5 1.368(5) . no
C1 C6 1.529(8) . no
C3 C4 1.373(6) . no
C4 C5 1.371(6) . no
C2 H2 0.900 . no
C3 H3 0.900 . no
C4 H4 0.900 . no
C5 H5 0.900 . no

loop_
_geom_torsion_atom_site_label_1
_geom_torsion_atom_site_label_2
_geom_torsion_atom_site_label_3
_geom_torsion_atom_site_label_4
_geom_torsion
_geom_torsion_site_symmetry_1
_geom_torsion_publ_flag
N1 Ag1 O1 C6 -86.3(4) 2_555 no
N1 Ag1 O1 C6 93.7(4) 4_555 no
Ag1 O1 C6 C1 161.2(3) . no
Ag1 O1 C6 O2 -18.8(7) . no
Ag1 N1 C2 C1 -178.2(3) 2_545 no
C2 N1 C3 C4 0.0(7) . no
C3 N1 C2 C1 0.0(6) . no
Ag1 N1 C3 C4 178.1(3) 2_545 no
C2 C1 C6 O2 12.4(6) . no
C5 C1 C6 O1 12.3(6) . no
C6 C1 C2 N1 -180.0(4) . no
C2 C1 C5 C4 0.0(5) . no
C6 C1 C5 C4 -180.0(4) . no
C2 C1 C6 O1 -167.7(4) . no
C5 C1 C2 N1 0.0(5) . no
C5 C1 C6 O2 -167.6(4) . no
N1 C3 C4 C5 0.0(7) . no
C3 C4 C5 C1 0.0(5) . no
